data_7201341
loop_
_publ_author_name
'Hu, Bo-Wen'
'Zhao, Jiong-Peng'
'Yang, Qian'
'Liu, Fu-Chen'
'Bu, Xian-He'

_publ_section_title
;
 Interconversion of two new nickel(II) coordination polymers with
 different topologies: synthesis, structure and magnetic properties
;
_journal_issue 37
_journal_name_full 'Journal of Materials Chemistry'
_journal_page_first 6827
_journal_paper_doi 10.1039/b909683c
_journal_volume 19
_journal_year 2009
_chemical_formula_sum 'C4 H8 Cl N3 Ni O4'
_chemical_formula_weight 256.29
_chemical_name_systematic
;
?
;
_space_group_IT_number 19
_symmetry_cell_setting orthorhombic
_symmetry_space_group_name_Hall 'P 2ac 2ab'
_symmetry_space_group_name_H-M 'P 21 21 21'
_atom_sites_solution_hydrogens geom
_atom_sites_solution_primary direct
_atom_sites_solution_secondary difmap
_audit_creation_method SHELXL-97
_cell_angle_alpha 90.00
_cell_angle_beta 90.00
_cell_angle_gamma 90.00
_cell_formula_units_Z 4
_cell_length_a 8.3567(17)
_cell_length_b 9.0434(18)
_cell_length_c 12.055(2)
_cell_measurement_reflns_used 8918
_cell_measurement_temperature 293(2)
_cell_measurement_theta_max 27.4
_cell_measurement_theta_min 3.3
_cell_volume 911.0(3)
_computing_cell_refinement 'Bruker XSCANS'
_computing_data_collection 'Bruker XSCANS'
_computing_data_reduction 'Bruker SHELXTL'
_computing_molecular_graphics 'Bruker SHELXTL'
_computing_publication_material 'Bruker SHELXTL'
_computing_structure_refinement 'SHELXL-97 (Sheldrick, 1997)'
_computing_structure_solution 'SHELXS-97 (Sheldrick, 1990)'
_diffrn_ambient_temperature 293(2)
_diffrn_measured_fraction_theta_full 0.997
_diffrn_measured_fraction_theta_max 0.997
_diffrn_measurement_device_type scx-mini
_diffrn_measurement_method '\w scan'
_diffrn_radiation_monochromator graphite
_diffrn_radiation_source 'fine-focus sealed tube'
_diffrn_radiation_type MoK\a
_diffrn_radiation_wavelength 0.71073
_diffrn_reflns_av_R_equivalents 0.0233
_diffrn_reflns_av_sigmaI/netI 0.0212
_diffrn_reflns_limit_h_max 10
_diffrn_reflns_limit_h_min -10
_diffrn_reflns_limit_k_max 11
_diffrn_reflns_limit_k_min -11
_diffrn_reflns_limit_l_max 15
_diffrn_reflns_limit_l_min -15
_diffrn_reflns_number 9565
_diffrn_reflns_theta_full 27.42
_diffrn_reflns_theta_max 27.42
_diffrn_reflns_theta_min 3.32
_diffrn_standards_decay_% 0
_diffrn_standards_interval_count 0
_diffrn_standards_interval_time 0
_diffrn_standards_number 0
_exptl_absorpt_coefficient_mu 2.409
_exptl_absorpt_correction_type none
_exptl_crystal_colour blue
_exptl_crystal_density_diffrn 1.869
_exptl_crystal_density_meas ?
_exptl_crystal_density_method 'not measured'
_exptl_crystal_description Block
_exptl_crystal_F_000 520
_exptl_crystal_size_max 0.30
_exptl_crystal_size_mid 0.30
_exptl_crystal_size_min 0.30
_refine_diff_density_max 0.260
_refine_diff_density_min -0.251
_refine_diff_density_rms 0.049
_refine_ls_abs_structure_details 'Flack H D (1983), Acta Cryst. A39, 876-881'
_refine_ls_abs_structure_Flack 0.015(10)
_refine_ls_extinction_method none
_refine_ls_goodness_of_fit_ref 1.137
_refine_ls_hydrogen_treatment mixed
_refine_ls_matrix_type full
_refine_ls_number_parameters 134
_refine_ls_number_reflns 2064
_refine_ls_number_restraints 1
_refine_ls_restrained_S_all 1.138
_refine_ls_R_factor_all 0.0181
_refine_ls_R_factor_gt 0.0174
_refine_ls_shift/su_max 0.014
_refine_ls_shift/su_mean 0.001
_refine_ls_structure_factor_coef Fsqd
_refine_ls_weighting_details 'calc w=1/[\s^2^(Fo^2^)+(0.0187P)^2^+0.1050P] where P=(Fo^2^+2Fc^2^)/3'
_refine_ls_weighting_scheme calc
_refine_ls_wR_factor_gt 0.0415
_refine_ls_wR_factor_ref 0.0418
_reflns_number_gt 2018
_reflns_number_total 2064
_reflns_threshold_expression >2sigma(I)
_cod_data_source_file b909683c.txt
_cod_data_source_block 1
_cod_depositor_comments
;
The following automatic conversions were performed:

'_exptl_crystal_density_meas' value 'none' was changed to '?' - the
value is perceived as not measured.

Automatic conversion script
Id: cif_fix_values 3008 2015-01-20 13:52:24Z robertas 
;
_cod_original_sg_symbol_H-M P212121
_cod_database_code 7201341

loop_
_symmetry_equiv_pos_as_xyz
'x, y, z'
'-x+1/2, -y, z+1/2'
'-x, y+1/2, -z+1/2'
'x+1/2, -y+1/2, -z'

loop_
_atom_site_label
_atom_site_type_symbol
_atom_site_fract_x
_atom_site_fract_y
_atom_site_fract_z
_atom_site_U_iso_or_equiv
_atom_site_adp_type
_atom_site_occupancy
_atom_site_symmetry_multiplicity
_atom_site_calc_flag
_atom_site_refinement_flags
_atom_site_disorder_assembly
_atom_site_disorder_group
Ni1 Ni 0.12879(2) 0.81024(2) 0.680742(17) 0.01539(6) Uani 1 1 d . . .
O1 O 0.05948(14) 0.59132(13) 0.69370(12) 0.0224(3) Uani 1 1 d . . .
O1W O 0.1902(2) 1.03129(17) 0.66274(15) 0.0339(4) Uani 1 1 d . . .
O2W O 0.2171(2) 0.8144(2) 0.83980(12) 0.0401(4) Uani 1 1 d . . .
N1 N 0.38051(19) 0.58384(15) 0.61242(12) 0.0181(3) Uani 1 1 d . . .
N2 N 0.34219(18) 0.73128(15) 0.60980(13) 0.0196(3) Uani 1 1 d . . .
C4 C 0.1421(2) 0.47855(19) 0.71404(14) 0.0172(3) Uani 1 1 d . . .
C3 C 0.3241(2) 0.4818(2) 0.69830(16) 0.0205(4) Uani 1 1 d . . .
H1A H 0.3733 0.5090 0.7683 0.025 Uiso 1 1 calc R . .
H1B H 0.3601 0.3829 0.6798 0.025 Uiso 1 1 calc R . .
C2 C 0.4820(2) 0.5548(2) 0.53035(15) 0.0222(4) Uani 1 1 d . . .
H14A H 0.5250 0.4621 0.5152 0.027 Uiso 1 1 calc R . .
N3A N 0.51345(18) 0.67692(16) 0.47305(12) 0.0199(3) Uani 1 1 d . . .
O2A O 0.09179(14) 0.35828(13) 0.75230(11) 0.0217(3) Uani 1 1 d . . .
Cl1 Cl 0.50189(6) 0.65832(5) 0.94695(4) 0.03063(12) Uani 1 1 d . . .
C1 C 0.4248(2) 0.78168(19) 0.52402(15) 0.0211(4) Uani 1 1 d . . .
H12B H 0.4220 0.8798 0.5011 0.025 Uiso 1 1 calc R . .
H1WB H 0.157(5) 1.084(4) 0.707(3) 0.085(13) Uiso 1 1 d . . .
H1WA H 0.276(4) 1.061(3) 0.642(2) 0.054(9) Uiso 1 1 d . . .
H2WA H 0.151(4) 0.823(3) 0.889(3) 0.070(10) Uiso 1 1 d D . .
H2WB H 0.283(5) 0.759(5) 0.866(4) 0.120(17) Uiso 1 1 d D . .

loop_
_atom_site_aniso_label
_atom_site_aniso_U_11
_atom_site_aniso_U_22
_atom_site_aniso_U_33
_atom_site_aniso_U_23
_atom_site_aniso_U_13
_atom_site_aniso_U_12
Ni1 0.01567(10) 0.01317(10) 0.01734(10) -0.00038(9) 0.00051(9) 0.00063(9)
O1 0.0199(6) 0.0149(6) 0.0325(7) 0.0055(6) 0.0047(6) 0.0011(5)
O1W 0.0344(8) 0.0193(7) 0.0480(10) -0.0090(7) 0.0156(8) -0.0063(6)
O2W 0.0319(8) 0.0674(11) 0.0211(7) -0.0065(8) -0.0042(6) 0.0198(8)
N1 0.0186(7) 0.0129(6) 0.0228(7) 0.0036(6) 0.0038(7) 0.0010(6)
N2 0.0228(8) 0.0111(7) 0.0248(8) -0.0007(6) 0.0056(6) 0.0006(6)
C4 0.0195(8) 0.0159(8) 0.0161(8) -0.0013(6) 0.0012(7) -0.0013(7)
C3 0.0211(8) 0.0173(9) 0.0232(9) 0.0079(7) 0.0038(7) 0.0015(7)
C2 0.0250(9) 0.0161(9) 0.0253(9) 0.0004(8) 0.0072(8) 0.0020(8)
N3A 0.0221(7) 0.0165(7) 0.0212(7) -0.0006(6) 0.0043(6) 0.0010(7)
O2A 0.0201(7) 0.0156(6) 0.0293(7) 0.0046(5) 0.0036(5) -0.0017(5)
Cl1 0.0328(2) 0.0252(3) 0.0339(2) 0.0000(2) -0.0053(2) 0.0070(2)
C1 0.0255(9) 0.0131(9) 0.0247(9) 0.0027(7) 0.0055(7) -0.0009(7)

loop_
_atom_type_symbol
_atom_type_description
_atom_type_scat_dispersion_real
_atom_type_scat_dispersion_imag
_atom_type_scat_source
C C 0.0033 0.0016 'International Tables Vol C Tables 4.2.6.8 and 6.1.1.4'
H H 0.0000 0.0000 'International Tables Vol C Tables 4.2.6.8 and 6.1.1.4'
N N 0.0061 0.0033 'International Tables Vol C Tables 4.2.6.8 and 6.1.1.4'
O O 0.0106 0.0060 'International Tables Vol C Tables 4.2.6.8 and 6.1.1.4'
Ni Ni 0.3393 1.1124 'International Tables Vol C Tables 4.2.6.8 and 6.1.1.4'
Cl Cl 0.1484 0.1585 'International Tables Vol C Tables 4.2.6.8 and 6.1.1.4'

loop_
_geom_angle_atom_site_label_1
_geom_angle_atom_site_label_2
_geom_angle_atom_site_label_3
_geom_angle
_geom_angle_site_symmetry_1
_geom_angle_site_symmetry_3
_geom_angle_publ_flag
O2W Ni1 O2A 87.24(6) . 3_556 ?
O2W Ni1 O1 92.72(7) . . ?
O2A Ni1 O1 85.51(5) 3_556 . ?
O2W Ni1 O1W 89.50(8) . . ?
O2A Ni1 O1W 93.38(6) 3_556 . ?
O1 Ni1 O1W 177.46(6) . . ?
O2W Ni1 N3A 172.31(6) . 4_466 ?
O2A Ni1 N3A 85.60(6) 3_556 4_466 ?
O1 Ni1 N3A 89.49(6) . 4_466 ?
O1W Ni1 N3A 88.15(6) . 4_466 ?
O2W Ni1 N2 94.66(6) . . ?
O2A Ni1 N2 172.10(5) 3_556 . ?
O1 Ni1 N2 86.74(5) . . ?
O1W Ni1 N2 94.30(6) . . ?
N3A Ni1 N2 92.82(6) 4_466 . ?
C4 O1 Ni1 129.66(11) . . ?
Ni1 O1W H1WB 116(3) . . ?
Ni1 O1W H1WA 125(2) . . ?
H1WB O1W H1WA 110(3) . . ?
Ni1 O2W H2WA 116(2) . . ?
Ni1 O2W H2WB 127(3) . . ?
H2WA O2W H2WB 104(3) . . ?
C2 N1 N2 108.91(14) . . ?
C2 N1 C3 127.37(15) . . ?
N2 N1 C3 123.59(15) . . ?
C1 N2 N1 103.35(14) . . ?
C1 N2 Ni1 130.00(12) . . ?
N1 N2 Ni1 121.25(11) . . ?
O2A C4 O1 126.32(17) . . ?
O2A C4 C3 113.25(15) . . ?
O1 C4 C3 120.35(16) . . ?
N1 C3 C4 114.79(15) . . ?
N1 C3 H1A 108.6 . . ?
C4 C3 H1A 108.6 . . ?
N1 C3 H1B 108.6 . . ?
C4 C3 H1B 108.6 . . ?
H1A C3 H1B 107.5 . . ?
N3A C2 N1 110.39(15) . . ?
N3A C2 H14A 124.8 . . ?
N1 C2 H14A 124.8 . . ?
C2 N3A C1 103.78(15) . . ?
C2 N3A Ni1 126.69(12) . 4_566 ?
C1 N3A Ni1 128.09(12) . 4_566 ?
C4 O2A Ni1 128.85(12) . 3_546 ?
N2 C1 N3A 113.57(15) . . ?
N2 C1 H12B 123.2 . . ?
N3A C1 H12B 123.2 . . ?

loop_
_geom_bond_atom_site_label_1
_geom_bond_atom_site_label_2
_geom_bond_distance
_geom_bond_site_symmetry_2
_geom_bond_publ_flag
Ni1 O2W 2.0549(15) . ?
Ni1 O2A 2.0587(13) 3_556 ?
Ni1 O1 2.0687(13) . ?
Ni1 O1W 2.0752(16) . ?
Ni1 N3A 2.0928(14) 4_466 ?
Ni1 N2 2.1027(15) . ?
O1 C4 1.256(2) . ?
O1W H1WB 0.76(4) . ?
O1W H1WA 0.80(3) . ?
O2W H2WA 0.81(3) . ?
O2W H2WB 0.80(4) . ?
N1 C2 1.330(2) . ?
N1 N2 1.372(2) . ?
N1 C3 1.465(2) . ?
N2 C1 1.324(2) . ?
C4 O2A 1.254(2) . ?
C4 C3 1.533(3) . ?
C3 H1A 0.9700 . ?
C3 H1B 0.9700 . ?
C2 N3A 1.329(2) . ?
C2 H14A 0.9300 . ?
N3A C1 1.351(2) . ?
N3A Ni1 2.0928(14) 4_566 ?
O2A Ni1 2.0587(12) 3_546 ?
C1 H12B 0.9300 . ?

loop_
_geom_hbond_atom_site_label_D
_geom_hbond_atom_site_label_H
_geom_hbond_atom_site_label_A
_geom_hbond_distance_DH
_geom_hbond_distance_HA
_geom_hbond_distance_DA
_geom_hbond_angle_DHA
_geom_hbond_site_symmetry_A
O1W H1WB O1 0.76(4) 2.17(4) 2.764(2) 135(3) 3_556
O1W H1WB O2A 0.76(4) 2.60(3) 3.254(2) 145(3) 1_565
O1W H1WA Cl1 0.80(3) 2.32(3) 3.1131(18) 169(3) 3_656
O2W H2WA Cl1 0.81(3) 2.35(3) 3.1470(17) 169(3) 4_467
O2W H2WB Cl1 0.80(4) 2.27(4) 3.0537(17) 165(4) .

loop_
_geom_torsion_atom_site_label_1
_geom_torsion_atom_site_label_2
_geom_torsion_atom_site_label_3
_geom_torsion_atom_site_label_4
_geom_torsion
_geom_torsion_site_symmetry_1
_geom_torsion_site_symmetry_2
_geom_torsion_site_symmetry_3
_geom_torsion_site_symmetry_4
_geom_torsion_publ_flag
O2W Ni1 O1 C4 -59.08(16) . . . . ?
O2A Ni1 O1 C4 -146.09(16) 3_556 . . . ?
O1W Ni1 O1 C4 149.8(14) . . . . ?
N3A Ni1 O1 C4 128.29(16) 4_466 . . . ?
N2 Ni1 O1 C4 35.44(16) . . . . ?
C2 N1 N2 C1 0.25(19) . . . . ?
C3 N1 N2 C1 176.43(17) . . . . ?
C2 N1 N2 Ni1 156.70(12) . . . . ?
C3 N1 N2 Ni1 -27.1(2) . . . . ?
O2W Ni1 N2 C1 -129.26(17) . . . . ?
O2A Ni1 N2 C1 127.1(4) 3_556 . . . ?
O1 Ni1 N2 C1 138.27(16) . . . . ?
O1W Ni1 N2 C1 -39.41(17) . . . . ?
N3A Ni1 N2 C1 48.95(17) 4_466 . . . ?
O2W Ni1 N2 N1 81.24(14) . . . . ?
O2A Ni1 N2 N1 -22.4(5) 3_556 . . . ?
O1 Ni1 N2 N1 -11.23(13) . . . . ?
O1W Ni1 N2 N1 171.09(13) . . . . ?
N3A Ni1 N2 N1 -100.55(13) 4_466 . . . ?
Ni1 O1 C4 O2A 157.66(14) . . . . ?
Ni1 O1 C4 C3 -19.0(2) . . . . ?
C2 N1 C3 C4 -130.32(19) . . . . ?
N2 N1 C3 C4 54.2(2) . . . . ?
O2A C4 C3 N1 153.85(15) . . . . ?
O1 C4 C3 N1 -29.1(2) . . . . ?
N2 N1 C2 N3A 0.1(2) . . . . ?
C3 N1 C2 N3A -175.85(17) . . . . ?
N1 C2 N3A C1 -0.5(2) . . . . ?
N1 C2 N3A Ni1 -167.56(12) . . . 4_566 ?
O1 C4 O2A Ni1 -11.1(3) . . . 3_546 ?
C3 C4 O2A Ni1 165.69(11) . . . 3_546 ?
N1 N2 C1 N3A -0.6(2) . . . . ?
Ni1 N2 C1 N3A -154.08(13) . . . . ?
C2 N3A C1 N2 0.7(2) . . . . ?
Ni1 N3A C1 N2 167.50(12) 4_566 . . . ?
